data_7239522
loop_
_publ_author_name
'Mansoor, Muhammad Adil'
'Ehsan, Muhammad Ali'
'McKee, Vickie'
'Huang, Nay-Ming'
'Ebadi, Mehdi'
'Arifin, Zainudin'
'Basirun, Wan Jeffrey'
'Mazhar, Muhammad'

_publ_section_title
;
 Hexagonal structured Zn(1&#x2212;x)CdxO solid solution thin films:
 synthesis, characterization and applications in photoelectrochemical
 water splitting
;
_journal_issue 17
_journal_name_full 'Journal of Materials Chemistry A'
_journal_page_first 5284
_journal_paper_doi 10.1039/c3ta10558j
_journal_volume 1
_journal_year 2013
_chemical_formula_sum 'C28 H38 Cd3 F12 O16'
_chemical_formula_weight 1195.78
_space_group_IT_number 2
_space_group_name_Hall '-P 1'
_space_group_name_H-M_alt 'P -1'
_symmetry_cell_setting triclinic
_symmetry_space_group_name_H-M 'P -1'
_atom_sites_solution_hydrogens geom
_atom_sites_solution_primary direct
_atom_sites_solution_secondary difmap
_audit_creation_method SHELXL-97
_cell_angle_alpha 69.4820(10)
_cell_angle_beta 70.6980(10)
_cell_angle_gamma 87.2930(10)
_cell_formula_units_Z 1
_cell_length_a 9.5553(4)
_cell_length_b 9.6390(5)
_cell_length_c 12.4046(6)
_cell_measurement_reflns_used 7666
_cell_measurement_temperature 150(2)
_cell_measurement_theta_max 28.32
_cell_measurement_theta_min 2.26
_cell_volume 1006.83(8)
_computing_cell_refinement 'Bruker SAINT'
_computing_data_collection 'Bruker APEX 2'
_computing_data_reduction 'Bruker SAINT'
_computing_molecular_graphics 'Bruker SHELXTL'
_computing_publication_material 'Bruker SHELXTL'
_computing_structure_refinement 'SHELXL-97 (Sheldrick, 2008)'
_computing_structure_solution SIR-2004
_diffrn_ambient_temperature 150(2)
_diffrn_measured_fraction_theta_full 0.997
_diffrn_measured_fraction_theta_max 0.997
_diffrn_measurement_device_type 'Bruker APEX 2 CCD diffractometer'
_diffrn_measurement_method '\w rotation with narrow frames'
_diffrn_radiation_monochromator graphite
_diffrn_radiation_source 'fine-focus sealed tube'
_diffrn_radiation_type MoK\a
_diffrn_radiation_wavelength 0.71073
_diffrn_reflns_av_R_equivalents 0.0181
_diffrn_reflns_av_sigmaI/netI 0.0203
_diffrn_reflns_limit_h_max 12
_diffrn_reflns_limit_h_min -12
_diffrn_reflns_limit_k_max 12
_diffrn_reflns_limit_k_min -12
_diffrn_reflns_limit_l_max 16
_diffrn_reflns_limit_l_min -16
_diffrn_reflns_number 13937
_diffrn_reflns_theta_full 28.33
_diffrn_reflns_theta_max 28.33
_diffrn_reflns_theta_min 1.86
_exptl_absorpt_coefficient_mu 1.691
_exptl_absorpt_correction_T_max 0.7285
_exptl_absorpt_correction_T_min 0.5037
_exptl_absorpt_correction_type multi-scan
_exptl_absorpt_process_details 'SADABS v2009/1, Sheldrick, G.M., (2009)'
_exptl_crystal_colour colourless
_exptl_crystal_density_diffrn 1.972
_exptl_crystal_density_method 'not measured'
_exptl_crystal_description block
_exptl_crystal_F_000 586
_exptl_crystal_size_max 0.47
_exptl_crystal_size_mid 0.21
_exptl_crystal_size_min 0.20
_refine_diff_density_max 1.008
_refine_diff_density_min -0.548
_refine_diff_density_rms 0.090
_refine_ls_extinction_method none
_refine_ls_goodness_of_fit_ref 1.054
_refine_ls_hydrogen_treatment constr
_refine_ls_matrix_type full
_refine_ls_number_parameters 268
_refine_ls_number_reflns 5001
_refine_ls_number_restraints 0
_refine_ls_restrained_S_all 1.054
_refine_ls_R_factor_all 0.0304
_refine_ls_R_factor_gt 0.0266
_refine_ls_shift/su_max 0.001
_refine_ls_shift/su_mean 0.000
_refine_ls_structure_factor_coef Fsqd
_refine_ls_weighting_details 'calc w=1/[\s^2^(Fo^2^)+(0.0341P)^2^+1.2565P] where P=(Fo^2^+2Fc^2^)/3'
_refine_ls_weighting_scheme calc
_refine_ls_wR_factor_gt 0.0682
_refine_ls_wR_factor_ref 0.0704
_reflns_number_gt 4489
_reflns_number_total 5001
_reflns_threshold_expression >2sigma(I)
_cod_data_source_file c3ta10558j.txt
_cod_data_source_block cdzno
_cod_depositor_comments
;
The following automatic conversions were performed:

data item '_symmetry_cell_setting' value 'Triclinic' was changed to
'triclinic' in accordance with the
/home/saulius/struct/COD-crude-data/automatic-downloads/DataCite-retrospective/RSC/depositions/lib/dictionaries/cif_core.dic
dictionary named 'cif_core.dic' version 2.4.2 last updated on
2011-04-26.

Automatic conversion script
Id: cif_fix_values 6909 2019-04-08 15:41:33Z antanas 
;
_cod_original_sg_symbol_H-M P-1
_cod_database_code 7239522

loop_
_symmetry_equiv_pos_as_xyz
'x, y, z'
'-x, -y, -z'

loop_
_atom_site_label
_atom_site_type_symbol
_atom_site_fract_x
_atom_site_fract_y
_atom_site_fract_z
_atom_site_U_iso_or_equiv
_atom_site_adp_type
_atom_site_occupancy
_atom_site_symmetry_multiplicity
_atom_site_calc_flag
_atom_site_refinement_flags
Cd1 Cd 0.194424(19) 0.55482(2) 0.347057(16) 0.02262(6) Uani 1 1 d .
Cd2 Cd 0.5000 0.5000 0.5000 0.02304(7) Uani 1 2 d S
O11 O 0.2923(2) 0.3376(2) 0.3518(2) 0.0378(5) Uani 1 1 d .
O12 O 0.4752(2) 0.3152(2) 0.4317(2) 0.0385(5) Uani 1 1 d .
F11 F 0.3406(3) 0.0244(2) 0.4340(2) 0.0653(7) Uani 1 1 d .
C11 C 0.3990(3) 0.2802(3) 0.3810(2) 0.0250(5) Uani 1 1 d .
F12 F 0.5727(3) 0.0993(3) 0.3493(2) 0.0611(6) Uani 1 1 d .
C12 C 0.4374(4) 0.1378(4) 0.3511(3) 0.0380(7) Uani 1 1 d .
F13 F 0.4279(3) 0.1522(3) 0.2426(2) 0.0582(6) Uani 1 1 d .
O21 O 0.4186(2) 0.6865(3) 0.22018(19) 0.0398(5) Uani 1 1 d .
O22 O 0.5969(2) 0.6611(2) 0.30628(18) 0.0357(5) Uani 1 1 d .
C21 C 0.5424(3) 0.7114(3) 0.2238(2) 0.0259(5) Uani 1 1 d .
C22 C 0.6456(3) 0.8276(4) 0.1056(3) 0.0386(7) Uani 1 1 d .
F21 F 0.7869(2) 0.8034(4) 0.0844(2) 0.0821(9) Uani 1 1 d .
F22 F 0.6291(5) 0.9592(3) 0.1076(3) 0.1324(18) Uani 1 1 d .
F23 F 0.6220(3) 0.8273(4) 0.0066(2) 0.0868(10) Uani 1 1 d .
O31 O 0.2676(2) 0.5675(2) 0.50198(16) 0.0266(4) Uani 1 1 d .
O32 O 0.0273(2) 0.5821(3) 0.56922(19) 0.0363(5) Uani 1 1 d .
C31 C 0.1501(3) 0.5819(3) 0.5834(2) 0.0246(5) Uani 1 1 d .
C32 C 0.1637(3) 0.6036(4) 0.6935(3) 0.0381(7) Uani 1 1 d .
H32A H 0.2680 0.6004 0.6893 0.057 Uiso 1 1 calc R
H32B H 0.1031 0.5243 0.7676 0.057 Uiso 1 1 calc R
H32C H 0.1288 0.7001 0.6957 0.057 Uiso 1 1 calc R
O41 O 0.0916(2) 0.7792(2) 0.29939(18) 0.0294(4) Uani 1 1 d .
C41 C 0.1669(4) 0.9080(4) 0.2963(4) 0.0536(9) Uani 1 1 d .
H41A H 0.2552 0.9446 0.2214 0.064 Uiso 1 1 calc R
H41B H 0.1995 0.8830 0.3684 0.064 Uiso 1 1 calc R
C42 C 0.0563(6) 1.0226(6) 0.2976(7) 0.0895(19) Uani 1 1 d .
H42A H 0.0265 1.0403 0.3758 0.107 Uiso 1 1 calc R
H42B H 0.0991 1.1176 0.2298 0.107 Uiso 1 1 calc R
C43 C -0.0727(5) 0.9635(5) 0.2827(6) 0.0892(19) Uani 1 1 d .
H43A H -0.0664 1.0018 0.1959 0.107 Uiso 1 1 calc R
H43B H -0.1666 0.9916 0.3318 0.107 Uiso 1 1 calc R
C44 C -0.0656(3) 0.7998(4) 0.3270(3) 0.0449(8) Uani 1 1 d .
H44A H -0.1194 0.7553 0.4160 0.054 Uiso 1 1 calc R
H44B H -0.1092 0.7543 0.2840 0.054 Uiso 1 1 calc R
O51 O 0.1849(2) 0.5739(2) 0.15308(17) 0.0312(4) Uani 1 1 d .
C51 C 0.2702(5) 0.4818(5) 0.0907(3) 0.0591(11) Uani 1 1 d .
H51A H 0.2294 0.3770 0.1339 0.071 Uiso 1 1 calc R
H51B H 0.3751 0.4879 0.0867 0.071 Uiso 1 1 calc R
C52 C 0.2605(7) 0.5380(6) -0.0346(4) 0.0770(16) Uani 1 1 d .
H52A H 0.2013 0.4651 -0.0451 0.092 Uiso 1 1 calc R
H52B H 0.3610 0.5556 -0.0968 0.092 Uiso 1 1 calc R
C53 C 0.1863(5) 0.6803(5) -0.0476(3) 0.0597(11) Uani 1 1 d .
H53A H 0.2438 0.7607 -0.1239 0.072 Uiso 1 1 calc R
H53B H 0.0842 0.6682 -0.0480 0.072 Uiso 1 1 calc R
C54 C 0.1837(6) 0.7131(4) 0.0613(3) 0.0659(13) Uani 1 1 d .
H54A H 0.2719 0.7792 0.0415 0.079 Uiso 1 1 calc R
H54B H 0.0930 0.7626 0.0899 0.079 Uiso 1 1 calc R

loop_
_atom_site_aniso_label
_atom_site_aniso_U_11
_atom_site_aniso_U_22
_atom_site_aniso_U_33
_atom_site_aniso_U_23
_atom_site_aniso_U_13
_atom_site_aniso_U_12
Cd1 0.01808(9) 0.03211(11) 0.02080(9) -0.01008(7) -0.00982(7) 0.00271(7)
Cd2 0.02101(12) 0.02993(14) 0.02256(13) -0.01081(10) -0.01126(10) 0.00238(9)
O11 0.0387(11) 0.0434(12) 0.0471(13) -0.0254(10) -0.0256(10) 0.0151(9)
O12 0.0368(11) 0.0424(12) 0.0567(14) -0.0312(11) -0.0278(10) 0.0102(9)
F11 0.093(2) 0.0325(11) 0.0775(17) -0.0140(11) -0.0413(15) -0.0095(12)
C11 0.0247(12) 0.0270(12) 0.0241(12) -0.0102(10) -0.0080(10) 0.0010(10)
F12 0.0613(14) 0.0653(14) 0.0910(17) -0.0528(13) -0.0464(13) 0.0387(11)
C12 0.0469(17) 0.0364(16) 0.0442(17) -0.0213(14) -0.0258(14) 0.0109(13)
F13 0.0815(16) 0.0647(14) 0.0590(13) -0.0438(12) -0.0418(12) 0.0275(12)
O21 0.0246(10) 0.0608(14) 0.0280(10) -0.0074(10) -0.0086(8) -0.0083(9)
O22 0.0285(10) 0.0441(12) 0.0298(10) -0.0045(9) -0.0124(8) -0.0004(9)
C21 0.0226(12) 0.0267(12) 0.0254(12) -0.0074(10) -0.0061(10) 0.0002(10)
C22 0.0326(15) 0.0394(16) 0.0319(15) -0.0004(12) -0.0084(12) -0.0030(12)
F21 0.0285(11) 0.119(2) 0.0562(14) 0.0086(14) -0.0012(10) -0.0091(12)
F22 0.171(4) 0.0308(13) 0.109(3) -0.0098(15) 0.049(2) -0.0228(18)
F23 0.0688(16) 0.132(3) 0.0317(11) 0.0073(13) -0.0154(11) -0.0330(16)
O31 0.0234(9) 0.0392(10) 0.0223(9) -0.0151(8) -0.0099(7) 0.0050(7)
O32 0.0231(9) 0.0490(12) 0.0328(10) -0.0053(9) -0.0131(8) -0.0046(8)
C31 0.0232(12) 0.0274(12) 0.0238(12) -0.0084(10) -0.0092(10) 0.0002(9)
C32 0.0297(14) 0.064(2) 0.0323(15) -0.0300(15) -0.0113(12) 0.0079(13)
O41 0.0256(9) 0.0318(10) 0.0322(10) -0.0116(8) -0.0111(8) 0.0024(7)
C41 0.052(2) 0.0332(17) 0.082(3) -0.0198(18) -0.030(2) 0.0008(15)
C42 0.076(3) 0.059(3) 0.161(6) -0.068(4) -0.046(4) 0.026(2)
C43 0.055(3) 0.049(2) 0.140(5) -0.014(3) -0.025(3) 0.019(2)
C44 0.0273(15) 0.0450(18) 0.053(2) -0.0071(15) -0.0136(14) 0.0063(13)
O51 0.0361(10) 0.0372(11) 0.0228(9) -0.0105(8) -0.0131(8) 0.0036(8)
C51 0.085(3) 0.068(3) 0.0388(18) -0.0308(18) -0.031(2) 0.036(2)
C52 0.116(4) 0.090(3) 0.038(2) -0.034(2) -0.036(2) 0.053(3)
C53 0.087(3) 0.066(3) 0.0326(17) -0.0184(17) -0.0305(19) 0.022(2)
C54 0.126(4) 0.046(2) 0.0357(18) -0.0132(16) -0.043(2) 0.020(2)

loop_
_atom_type_symbol
_atom_type_description
_atom_type_scat_dispersion_real
_atom_type_scat_dispersion_imag
_atom_type_scat_source
C C 0.0033 0.0016 'International Tables Vol C Tables 4.2.6.8 and 6.1.1.4'
H H 0.0000 0.0000 'International Tables Vol C Tables 4.2.6.8 and 6.1.1.4'
O O 0.0106 0.0060 'International Tables Vol C Tables 4.2.6.8 and 6.1.1.4'
F F 0.0171 0.0103 'International Tables Vol C Tables 4.2.6.8 and 6.1.1.4'
Cd Cd -0.8075 1.2024 'International Tables Vol C Tables 4.2.6.8 and 6.1.1.4'

loop_
_geom_angle_atom_site_label_1
_geom_angle_atom_site_label_2
_geom_angle_atom_site_label_3
_geom_angle
_geom_angle_site_symmetry_1
_geom_angle_site_symmetry_3
O11 Cd1 O32 84.54(8) . 2_566
O11 Cd1 O31 93.94(7) . .
O32 Cd1 O31 108.50(7) 2_566 .
O11 Cd1 O41 166.64(7) . .
O32 Cd1 O41 94.43(7) 2_566 .
O31 Cd1 O41 99.00(7) . .
O11 Cd1 O21 91.85(9) . .
O32 Cd1 O21 166.26(8) 2_566 .
O31 Cd1 O21 84.94(7) . .
O41 Cd1 O21 86.02(8) . .
O11 Cd1 O51 85.38(7) . .
O32 Cd1 O51 87.11(7) 2_566 .
O31 Cd1 O51 164.26(7) . .
O41 Cd1 O51 81.27(7) . .
O21 Cd1 O51 79.37(7) . .
O22 Cd2 O22 179.999(1) . 2_666
O22 Cd2 O12 90.84(8) . .
O22 Cd2 O12 89.16(8) 2_666 .
O22 Cd2 O12 89.16(8) . 2_666
O22 Cd2 O12 90.84(8) 2_666 2_666
O12 Cd2 O12 180.00(10) . 2_666
O22 Cd2 O31 89.96(7) . 2_666
O22 Cd2 O31 90.04(7) 2_666 2_666
O12 Cd2 O31 89.33(7) . 2_666
O12 Cd2 O31 90.67(7) 2_666 2_666
O22 Cd2 O31 90.04(7) . .
O22 Cd2 O31 89.96(7) 2_666 .
O12 Cd2 O31 90.67(7) . .
O12 Cd2 O31 89.33(7) 2_666 .
O31 Cd2 O31 179.998(1) 2_666 .
C11 O11 Cd1 132.24(18) . .
C11 O12 Cd2 139.15(19) . .
O12 C11 O11 131.1(3) . .
O12 C11 C12 115.9(2) . .
O11 C11 C12 112.9(2) . .
F12 C12 F11 107.9(3) . .
F12 C12 F13 107.4(3) . .
F11 C12 F13 106.4(3) . .
F12 C12 C11 113.1(2) . .
F11 C12 C11 110.1(3) . .
F13 C12 C11 111.7(2) . .
C21 O21 Cd1 139.55(19) . .
C21 O22 Cd2 131.37(18) . .
O21 C21 O22 131.3(3) . .
O21 C21 C22 114.1(2) . .
O22 C21 C22 114.5(2) . .
F22 C22 F21 108.3(3) . .
F22 C22 F23 107.0(3) . .
F21 C22 F23 103.5(3) . .
F22 C22 C21 111.5(3) . .
F21 C22 C21 113.1(3) . .
F23 C22 C21 112.9(3) . .
C31 O31 Cd2 134.42(16) . .
C31 O31 Cd1 106.46(15) . .
Cd2 O31 Cd1 117.13(8) . .
C31 O32 Cd1 140.45(18) . 2_566
O32 C31 O31 120.1(2) . .
O32 C31 C32 120.8(2) . .
O31 C31 C32 119.1(2) . .
C44 O41 C41 109.0(2) . .
C44 O41 Cd1 125.77(18) . .
C41 O41 Cd1 118.80(18) . .
O41 C41 C42 106.0(3) . .
C43 C42 C41 106.3(4) . .
C42 C43 C44 105.1(4) . .
O41 C44 C43 104.4(3) . .
C54 O51 C51 106.5(3) . .
C54 O51 Cd1 122.4(2) . .
C51 O51 Cd1 120.12(18) . .
O51 C51 C52 106.7(3) . .
C51 C52 C53 106.3(3) . .
C54 C53 C52 104.0(3) . .
O51 C54 C53 106.5(3) . .

loop_
_geom_bond_atom_site_label_1
_geom_bond_atom_site_label_2
_geom_bond_distance
_geom_bond_site_symmetry_2
_geom_bond_publ_flag
Cd1 O11 2.242(2) . y
Cd1 O32 2.271(2) 2_566 y
Cd1 O31 2.2926(17) . y
Cd1 O41 2.2975(19) . y
Cd1 O21 2.303(2) . y
Cd1 O51 2.3799(18) . y
Cd1 O32 2.788(2) . y
Cd1 Cd2 3.9010(2) . y
Cd1 Cd1 4.1904(4) 2_566 y
Cd2 O22 2.257(2) . y
Cd2 O22 2.257(2) 2_666 y
Cd2 O12 2.276(2) . y
Cd2 O12 2.276(2) 2_666 y
Cd2 O31 2.2793(18) 2_666 y
Cd2 O31 2.2794(18) . y
O11 C11 1.236(3) . ?
O12 C11 1.230(3) . ?
F11 C12 1.337(4) . ?
C11 C12 1.541(4) . ?
F12 C12 1.323(4) . ?
C12 F13 1.338(4) . ?
O21 C21 1.236(3) . ?
O22 C21 1.239(3) . ?
C21 C22 1.541(4) . ?
C22 F22 1.278(4) . ?
C22 F21 1.314(4) . ?
C22 F23 1.321(4) . ?
O31 C31 1.278(3) . ?
O32 C31 1.242(3) . ?
O32 Cd1 2.2715(19) 2_566 ?
C31 C32 1.498(4) . ?
O41 C44 1.446(4) . ?
O41 C41 1.447(4) . ?
C41 C42 1.493(6) . ?
C42 C43 1.472(7) . ?
C43 C44 1.484(6) . ?
O51 C54 1.426(4) . ?
O51 C51 1.431(4) . ?
C51 C52 1.490(5) . ?
C52 C53 1.497(6) . ?
C53 C54 1.484(5) . ?
